data_7237136
loop_
_publ_author_name
'Tang, Yongxing'
'He, Chunlin'
'Imler, Gregory H.'
'Parrish, Damon A.'
'Shreeve, Jean'ne M.'

_publ_section_title
;
 Ring closure of polynitroazoles via an N,N&#x2032;-alkylene bridge:
 towards high thermally stable energetic compounds
;
_journal_issue 18
_journal_name_full 'Journal of Materials Chemistry A'
_journal_page_first 8382
_journal_paper_doi 10.1039/C8TA02704H
_journal_volume 6
_journal_year 2018
_chemical_formula_moiety 'C8 H4 N8 O8, 0.5(C2 H3 N)'
_chemical_formula_sum 'C9 H5.5 N8.5 O8'
_chemical_formula_weight 360.72
_space_group_crystal_system trigonal
_space_group_IT_number 154
_space_group_name_Hall 'P 32 2"'
_space_group_name_H-M_alt 'P 32 2 1'
_atom_sites_solution_hydrogens mixed
_audit_creation_method SHELXL-2014/7
_audit_update_record
;
2018-01-19 deposited with the CCDC.
2018-04-16 downloaded from the CCDC.
;
_cell_angle_alpha 90.00(3)
_cell_angle_beta 90.00(3)
_cell_angle_gamma 120.00(3)
_cell_formula_units_Z 6
_cell_length_a 8.443(2)
_cell_length_b 8.443(2)
_cell_length_c 33.962(7)
_cell_measurement_reflns_used 8022
_cell_measurement_temperature 293(2)
_cell_measurement_theta_max 68.061
_cell_measurement_theta_min 3.034
_cell_volume 2096.6(10)
_computing_cell_refinement 'Bruker APEX3 v2015.5-2 (Bruker, 2015)'
_computing_data_collection 'Bruker APEX3 v2015.5-2 (Bruker, 2015)'
_computing_data_reduction
;
Bruker SAINT v8.34A (Bruker, 2013), Bruker XPREP v2014/2 (Bruker, 2014)
;
_computing_molecular_graphics 'Bruker SHELXTL v2014/7 (Bruker, 2014)'
_computing_publication_material 'Bruker SHELXTL v2014/7 (Bruker, 2014)'
_computing_structure_refinement 'SHELXL-2014/7 (Sheldrick, 2014)'
_computing_structure_solution 'Bruker SHELXTL v2014/7 (Bruker, 2014)'
_diffrn_ambient_temperature 293(2)
_diffrn_measured_fraction_theta_full 0.993
_diffrn_measured_fraction_theta_max 0.994
_diffrn_measurement_device_type 'Photon 100'
_diffrn_measurement_method '\w scans'
_diffrn_radiation_monochromator 'HELIOS multilayer optics'
_diffrn_radiation_type CuK\a
_diffrn_radiation_wavelength 1.54184
_diffrn_reflns_av_R_equivalents 0.0375
_diffrn_reflns_av_unetI/netI 0.0296
_diffrn_reflns_Laue_measured_fraction_full 0.993
_diffrn_reflns_Laue_measured_fraction_max 0.994
_diffrn_reflns_limit_h_max 8
_diffrn_reflns_limit_h_min -10
_diffrn_reflns_limit_k_max 9
_diffrn_reflns_limit_k_min -9
_diffrn_reflns_limit_l_max 38
_diffrn_reflns_limit_l_min -40
_diffrn_reflns_number 11485
_diffrn_reflns_point_group_measured_fraction_full 0.989
_diffrn_reflns_point_group_measured_fraction_max 0.986
_diffrn_reflns_theta_full 67.684
_diffrn_reflns_theta_max 68.302
_diffrn_reflns_theta_min 3.905
_diffrn_source '1uS microfocus'
_exptl_absorpt_coefficient_mu 1.349
_exptl_absorpt_correction_T_max 0.7531
_exptl_absorpt_correction_T_min 0.6711
_exptl_absorpt_correction_type multi-scan
_exptl_absorpt_process_details 'SADABS v2014/5 (Bruker, 2008)'
_exptl_crystal_colour 'clear colorless'
_exptl_crystal_density_diffrn 1.714
_exptl_crystal_description plates
_exptl_crystal_F_000 1098
_exptl_crystal_size_max 0.124
_exptl_crystal_size_mid 0.120
_exptl_crystal_size_min 0.026
_refine_diff_density_max 0.191
_refine_diff_density_min -0.148
_refine_diff_density_rms 0.039
_refine_ls_abs_structure_details
;
 Flack x determined using 743 quotients [(I+)-(I-)]/[(I+)+(I-)]
 (Parsons, Flack and Wagner, Acta Cryst. B69 (2013) 249-259).
;
_refine_ls_abs_structure_Flack -0.03(14)
_refine_ls_extinction_coef 0.0024(2)
_refine_ls_extinction_expression Fc^*^=kFc[1+0.001xFc^2^\l^3^/sin(2\q)]^-1/4^
_refine_ls_extinction_method 'SHELXL-2014/7 (Sheldrick 2014'
_refine_ls_goodness_of_fit_ref 1.114
_refine_ls_hydrogen_treatment mixed
_refine_ls_matrix_type full
_refine_ls_number_parameters 242
_refine_ls_number_reflns 2529
_refine_ls_number_restraints 8
_refine_ls_restrained_S_all 1.112
_refine_ls_R_factor_all 0.0502
_refine_ls_R_factor_gt 0.0404
_refine_ls_shift/su_max 0.000
_refine_ls_shift/su_mean 0.000
_refine_ls_structure_factor_coef Fsqd
_refine_ls_weighting_details 'w=1/[\s^2^(Fo^2^)+(0.0260P)^2^+0.7943P] where P=(Fo^2^+2Fc^2^)/3'
_refine_ls_weighting_scheme calc
_refine_ls_wR_factor_gt 0.0805
_refine_ls_wR_factor_ref 0.0853
_reflns_Friedel_coverage 0.643
_reflns_Friedel_fraction_full 0.981
_reflns_Friedel_fraction_max 0.974
_reflns_number_gt 2190
_reflns_number_total 2529
_reflns_threshold_expression 'I > 2\s(I)'
_cod_data_source_file c8ta02704h2.cif
_cod_data_source_block shrv593
_cod_original_cell_volume 2096.8(11)
_cod_original_formula_sum 'C9 H5.50 N8.50 O8'
_cod_database_code 7237136
_shelx_shelxl_version_number 2014/7
_shelx_space_group_comment
;
The symmetry employed for this shelxl refinement is uniquely defined
by the following loop, which should always be used as a source of
symmetry information in preference to the above space-group names.
They are only intended as comments.
;
_shelx_estimated_absorpt_t_min 0.851
_shelx_estimated_absorpt_t_max 0.966

loop_
_space_group_symop_operation_xyz
'x, y, z'
'-y, x-y, z+2/3'
'-x+y, -x, z+1/3'
'y, x, -z'
'x-y, -y, -z+1/3'
'-x, -x+y, -z+2/3'

loop_
_atom_site_label
_atom_site_type_symbol
_atom_site_fract_x
_atom_site_fract_y
_atom_site_fract_z
_atom_site_U_iso_or_equiv
_atom_site_adp_type
_atom_site_occupancy
_atom_site_site_symmetry_order
_atom_site_calc_flag
_atom_site_refinement_flags_posn
_atom_site_refinement_flags_adp
_atom_site_refinement_flags_occupancy
N27 N 0.0235(7) 0.0000 0.6667 0.0797(18) Uani 1 2 d S T P
O1 O -0.3732(4) 0.6481(5) 0.59826(10) 0.0799(10) Uani 1 1 d . . .
O2 O -0.4732(4) 0.6537(4) 0.54017(10) 0.0753(9) Uani 1 1 d . . .
N3 N -0.3575(4) 0.7124(4) 0.56572(10) 0.0499(8) Uani 1 1 d . . .
C4 C -0.1854(4) 0.8755(4) 0.55664(9) 0.0350(8) Uani 1 1 d . . .
C5 C -0.1589(5) 1.0314(5) 0.53726(10) 0.0363(8) Uani 1 1 d . . .
N6 N -0.2958(4) 1.0730(4) 0.52224(9) 0.0443(8) Uani 1 1 d . . .
O7 O -0.4395(4) 1.0042(4) 0.53992(9) 0.0632(8) Uani 1 1 d . . .
O8 O -0.2558(4) 1.1735(4) 0.49396(8) 0.0630(8) Uani 1 1 d . . .
N9 N 0.0158(4) 1.1598(4) 0.53523(8) 0.0376(6) Uani 1 1 d . . .
N10 N 0.1016(4) 1.0837(3) 0.55361(8) 0.0342(6) Uani 1 1 d . . .
C11 C 0.3013(4) 1.1785(5) 0.55823(10) 0.0400(8) Uani 1 1 d . . .
H11A H 0.3517 1.3098 0.5565 0.048 Uiso 1 1 calc R U .
H11B H 0.3554 1.1415 0.5376 0.048 Uiso 1 1 calc R U .
C12 C 0.3427(5) 1.1281(4) 0.59805(11) 0.0404(8) Uani 1 1 d . . .
H12A H 0.4728 1.1729 0.6005 0.048 Uiso 1 1 calc R U .
H12B H 0.3066 1.1827 0.6188 0.048 Uiso 1 1 calc R U .
N13 N 0.2403(4) 0.9284(4) 0.60152(8) 0.0366(7) Uani 1 1 d . . .
N14 N 0.3063(4) 0.8346(4) 0.62088(8) 0.0401(7) Uani 1 1 d . . .
C15 C 0.1768(5) 0.6627(5) 0.61675(10) 0.0384(8) Uani 1 1 d . . .
N16 N 0.2116(5) 0.5231(4) 0.63303(10) 0.0520(8) Uani 1 1 d . . .
O17 O 0.2791(6) 0.5495(5) 0.66473(11) 0.1107(15) Uani 1 1 d . . .
O18 O 0.1761(5) 0.3939(5) 0.61246(10) 0.0815(10) Uani 1 1 d . . .
C19 C 0.0280(4) 0.6430(4) 0.59527(9) 0.0353(8) Uani 1 1 d . . .
N20 N -0.1287(4) 0.4798(4) 0.58159(9) 0.0435(7) Uani 1 1 d . . .
O21 O -0.1698(4) 0.3372(4) 0.59837(8) 0.0628(8) Uani 1 1 d . . .
O22 O -0.2100(4) 0.4921(4) 0.55319(9) 0.0703(9) Uani 1 1 d . . .
C23 C 0.0718(4) 0.8205(4) 0.58657(9) 0.0337(7) Uani 1 1 d . . .
C24 C -0.0113(4) 0.9127(4) 0.56672(9) 0.0327(7) Uani 1 1 d . . .
C25 C -0.2793(8) 0.0000 0.6667 0.080(2) Uani 1 2 d DS T P
H25A H -0.274(14) 0.08(3) 0.646(5) 0.121 Uiso 0.5 1 d D U P
H25B H -0.290(17) 0.05(3) 0.692(3) 0.121 Uiso 0.5 1 d D U P
H25C H -0.375(5) -0.122(7) 0.662(7) 0.121 Uiso 0.5 1 d D U P
C26 C -0.1110(7) 0.0000 0.6667 0.0524(13) Uani 1 2 d DS T P

loop_
_atom_site_aniso_label
_atom_site_aniso_U_11
_atom_site_aniso_U_22
_atom_site_aniso_U_33
_atom_site_aniso_U_23
_atom_site_aniso_U_13
_atom_site_aniso_U_12
N27 0.071(3) 0.108(5) 0.072(4) 0.004(3) 0.0020(16) 0.054(2)
O1 0.055(2) 0.074(2) 0.078(2) 0.0295(18) 0.0114(16) 0.0073(17)
O2 0.0433(17) 0.0508(18) 0.110(2) 0.0013(17) -0.0258(17) 0.0071(14)
N3 0.0312(17) 0.0410(18) 0.070(2) 0.0008(17) -0.0041(16) 0.0128(15)
C4 0.0267(17) 0.0295(18) 0.0431(19) -0.0034(15) -0.0018(14) 0.0097(14)
C5 0.0330(19) 0.040(2) 0.0419(19) -0.0056(15) -0.0028(15) 0.0229(16)
N6 0.0396(18) 0.0455(18) 0.053(2) -0.0092(15) -0.0081(15) 0.0256(15)
O7 0.0376(16) 0.0686(19) 0.089(2) -0.0006(16) 0.0023(15) 0.0307(15)
O8 0.070(2) 0.0661(19) 0.0661(18) 0.0105(16) -0.0074(16) 0.0442(17)
N9 0.0340(16) 0.0342(15) 0.0465(16) 0.0014(13) 0.0016(13) 0.0186(14)
N10 0.0260(14) 0.0299(15) 0.0468(16) 0.0011(12) 0.0012(12) 0.0140(12)
C11 0.0267(17) 0.0299(18) 0.060(2) 0.0033(16) 0.0042(15) 0.0120(15)
C12 0.0288(18) 0.0251(17) 0.061(2) -0.0038(16) -0.0074(16) 0.0089(14)
N13 0.0299(15) 0.0296(15) 0.0514(17) -0.0039(13) -0.0035(13) 0.0156(13)
N14 0.0367(16) 0.0380(17) 0.0494(16) -0.0012(13) -0.0076(13) 0.0216(14)
C15 0.043(2) 0.035(2) 0.0413(19) 0.0015(15) -0.0017(16) 0.0222(18)
N16 0.055(2) 0.0382(18) 0.064(2) 0.0060(16) -0.0062(17) 0.0246(16)
O17 0.167(4) 0.083(3) 0.091(2) 0.004(2) -0.058(3) 0.069(3)
O18 0.107(3) 0.061(2) 0.100(2) -0.0027(19) -0.005(2) 0.060(2)
C19 0.0322(18) 0.0282(17) 0.0394(19) -0.0008(14) 0.0016(15) 0.0104(14)
N20 0.0408(17) 0.0318(17) 0.0536(19) -0.0013(14) 0.0009(15) 0.0149(14)
O21 0.0608(19) 0.0322(15) 0.0802(19) 0.0097(14) 0.0034(15) 0.0118(14)
O22 0.067(2) 0.0431(16) 0.085(2) -0.0099(15) -0.0358(17) 0.0161(16)
C23 0.0289(18) 0.0299(17) 0.0395(17) -0.0033(14) 0.0008(14) 0.0127(14)
C24 0.0299(17) 0.0247(16) 0.0396(17) -0.0032(14) 0.0002(13) 0.0107(14)
C25 0.062(3) 0.087(6) 0.100(6) 0.011(5) 0.006(2) 0.044(3)
C26 0.054(3) 0.056(4) 0.048(3) 0.002(3) 0.0009(13) 0.0282(18)

loop_
_atom_type_symbol
_atom_type_description
_atom_type_scat_dispersion_real
_atom_type_scat_dispersion_imag
_atom_type_scat_source
C C 0.0181 0.0091 'International Tables Vol C Tables 4.2.6.8 and 6.1.1.4'
H H 0.0000 0.0000 'International Tables Vol C Tables 4.2.6.8 and 6.1.1.4'
N N 0.0311 0.0180 'International Tables Vol C Tables 4.2.6.8 and 6.1.1.4'
O O 0.0492 0.0322 'International Tables Vol C Tables 4.2.6.8 and 6.1.1.4'

loop_
_geom_angle_atom_site_label_1
_geom_angle_atom_site_label_2
_geom_angle_atom_site_label_3
_geom_angle
O1 N3 O2 125.9(3)
O1 N3 C4 116.9(3)
O2 N3 C4 117.2(3)
C24 C4 C5 104.7(3)
C24 C4 N3 127.6(3)
C5 C4 N3 127.7(3)
N9 C5 C4 112.7(3)
N9 C5 N6 118.5(3)
C4 C5 N6 128.6(3)
O7 N6 O8 126.1(3)
O7 N6 C5 115.9(3)
O8 N6 C5 118.0(3)
C5 N9 N10 103.4(3)
N9 N10 C24 114.0(3)
N9 N10 C11 122.5(3)
C24 N10 C11 123.5(3)
N10 C11 C12 107.8(3)
N10 C11 H11A 110.1
C12 C11 H11A 110.1
N10 C11 H11B 110.1
C12 C11 H11B 110.1
H11A C11 H11B 108.5
N13 C12 C11 108.0(3)
N13 C12 H12A 110.1
C11 C12 H12A 110.1
N13 C12 H12B 110.1
C11 C12 H12B 110.1
H12A C12 H12B 108.4
N14 N13 C23 113.2(3)
N14 N13 C12 122.5(3)
C23 N13 C12 124.3(3)
C15 N14 N13 103.7(3)
N14 C15 C19 113.0(3)
N14 C15 N16 117.3(3)
C19 C15 N16 129.6(3)
O17 N16 O18 125.2(4)
O17 N16 C15 117.7(3)
O18 N16 C15 117.0(3)
C23 C19 C15 104.2(3)
C23 C19 N20 126.3(3)
C15 C19 N20 129.2(3)
O21 N20 O22 124.2(3)
O21 N20 C19 118.1(3)
O22 N20 C19 117.7(3)
N13 C23 C19 105.8(3)
N13 C23 C24 116.3(3)
C19 C23 C24 137.9(3)
N10 C24 C4 105.3(3)
N10 C24 C23 117.2(3)
C4 C24 C23 137.6(3)
C26 C25 H25A 108(2)
C26 C25 H25B 107(3)
H25A C25 H25B 110(3)
C26 C25 H25C 108(3)
H25A C25 H25C 110(3)
H25B C25 H25C 113(6)
N27 C26 C25 180.000(11)

loop_
_geom_bond_atom_site_label_1
_geom_bond_atom_site_label_2
_geom_bond_distance
N27 C26 1.136(7)
O1 N3 1.209(4)
O2 N3 1.211(4)
N3 C4 1.450(4)
C4 C24 1.384(5)
C4 C5 1.387(5)
C5 N9 1.325(4)
C5 N6 1.458(4)
N6 O7 1.210(4)
N6 O8 1.213(4)
N9 N10 1.339(4)
N10 C24 1.348(4)
N10 C11 1.470(4)
C11 C12 1.510(5)
C11 H11A 0.9700
C11 H11B 0.9700
C12 N13 1.465(4)
C12 H12A 0.9700
C12 H12B 0.9700
N13 N14 1.346(4)
N13 C23 1.347(4)
N14 C15 1.317(4)
C15 C19 1.389(5)
C15 N16 1.458(4)
N16 O17 1.186(4)
N16 O18 1.201(4)
C19 C23 1.384(5)
C19 N20 1.429(4)
N20 O21 1.215(4)
N20 O22 1.218(4)
C23 C24 1.449(4)
C25 C26 1.421(9)
C25 H25A 0.957(13)
C25 H25B 0.957(14)
C25 H25C 0.955(14)

loop_
_geom_hbond_atom_site_label_D
_geom_hbond_atom_site_label_H
_geom_hbond_atom_site_label_A
_geom_hbond_distance_DH
_geom_hbond_distance_HA
_geom_hbond_distance_DA
_geom_hbond_angle_DHA
_geom_hbond_site_symmetry_A
C11 H11A O2 0.97 2.58 3.530(5) 167.8 1_665
C11 H11B O7 0.97 2.52 3.250(4) 131.9 1_655
C12 H12A O21 0.97 2.62 3.577(5) 170.0 1_665
C12 H12B N27 0.97 2.66 3.309(5) 125.0 1_565
C12 H12B O18 0.97 2.53 3.226(5) 128.6 1_565
C25 H25A O21 0.957(13) 2.49(5) 3.422(3) 164(13) .

loop_
_geom_torsion_atom_site_label_1
_geom_torsion_atom_site_label_2
_geom_torsion_atom_site_label_3
_geom_torsion_atom_site_label_4
_geom_torsion
O1 N3 C4 C24 40.7(5)
O2 N3 C4 C24 -139.9(4)
O1 N3 C4 C5 -136.6(4)
O2 N3 C4 C5 42.8(5)
C24 C4 C5 N9 -0.7(4)
N3 C4 C5 N9 177.1(3)
C24 C4 C5 N6 -175.9(3)
N3 C4 C5 N6 1.9(6)
N9 C5 N6 O7 -145.1(3)
C4 C5 N6 O7 29.8(5)
N9 C5 N6 O8 33.9(5)
C4 C5 N6 O8 -151.1(3)
C4 C5 N9 N10 0.1(4)
N6 C5 N9 N10 175.8(3)
C5 N9 N10 C24 0.7(3)
C5 N9 N10 C11 179.6(3)
N9 N10 C11 C12 143.5(3)
C24 N10 C11 C12 -37.7(4)
N10 C11 C12 N13 51.0(4)
C11 C12 N13 N14 145.3(3)
C11 C12 N13 C23 -35.8(4)
C23 N13 N14 C15 1.9(4)
C12 N13 N14 C15 -179.1(3)
N13 N14 C15 C19 -0.2(4)
N13 N14 C15 N16 176.8(3)
N14 C15 N16 O17 43.3(5)
C19 C15 N16 O17 -140.2(4)
N14 C15 N16 O18 -133.7(4)
C19 C15 N16 O18 42.8(6)
N14 C15 C19 C23 -1.4(4)
N16 C15 C19 C23 -178.0(3)
N14 C15 C19 N20 173.4(3)
N16 C15 C19 N20 -3.3(6)
C23 C19 N20 O21 -164.0(3)
C15 C19 N20 O21 22.4(5)
C23 C19 N20 O22 17.7(5)
C15 C19 N20 O22 -155.9(4)
N14 N13 C23 C19 -2.8(4)
C12 N13 C23 C19 178.2(3)
N14 N13 C23 C24 177.5(3)
C12 N13 C23 C24 -1.5(5)
C15 C19 C23 N13 2.4(4)
N20 C19 C23 N13 -172.6(3)
C15 C19 C23 C24 -178.0(4)
N20 C19 C23 C24 7.1(6)
N9 N10 C24 C4 -1.1(4)
C11 N10 C24 C4 180.0(3)
N9 N10 C24 C23 179.3(3)
C11 N10 C24 C23 0.4(4)
C5 C4 C24 N10 1.0(3)
N3 C4 C24 N10 -176.8(3)
C5 C4 C24 C23 -179.5(4)
N3 C4 C24 C23 2.7(6)
N13 C23 C24 N10 21.0(4)
C19 C23 C24 N10 -158.6(4)
N13 C23 C24 C4 -158.3(4)
C19 C23 C24 C4 22.0(7)
